data_7040040
loop_
_publ_author_name
'Liu, Jing-Jing'
'Lin, Yue-Jian'
'Li, Zhen-Hua'
'Jin, Guo-Xin'

_publ_section_title
;
 Self-assembled half-sandwich polyhedral cages via flexible Schiff-base
 ligands: an unusual macrocycle-to-cage conversion.
;
_journal_issue 35
_journal_name_full 'Dalton transactions (Cambridge, England : 2003)'
_journal_page_first 13675
_journal_page_last 13679
_journal_paper_doi 10.1039/c6dt02393b
_journal_volume 45
_journal_year 2016
_chemical_formula_sum 'C166 H228 Cl16 F24 N24 O43 Rh8 S8'
_chemical_formula_weight 5350.67
_chemical_name_systematic
; 
 ? 
;
_space_group_crystal_system monoclinic
_space_group_IT_number 15
_space_group_name_Hall '-C 2yc'
_space_group_name_H-M_alt 'C 1 2/c 1'
_symmetry_space_group_name_Hall '-C 2yc'
_symmetry_space_group_name_H-M 'C 1 2/c 1'
_atom_sites_solution_hydrogens geom
_audit_creation_method SHELXL-2013
_audit_update_record
;
2016-04-21 deposited with the CCDC.
2016-07-25 downloaded from the CCDC.
;
_cell_angle_alpha 90
_cell_angle_beta 103.848(2)
_cell_angle_gamma 90
_cell_formula_units_Z 4
_cell_length_a 17.9390(7)
_cell_length_b 33.1198(13)
_cell_length_c 36.5625(16)
_cell_measurement_reflns_used 9928
_cell_measurement_temperature 150(2)
_cell_measurement_theta_max 68.37
_cell_measurement_theta_min 2.94
_cell_volume 21091.7(15)
_computing_cell_refinement 'Bruker SAINT'
_computing_data_collection 'Bruker APEX2'
_computing_data_reduction 'Bruker SAINT'
_computing_molecular_graphics 'Bruker SHELXTL'
_computing_publication_material 'Bruker SHELXTL'
_computing_structure_refinement 'SHELXL-2013 (Sheldrick, 2013)'
_computing_structure_solution 'SHELXS-97 (Sheldrick 2008)'
_diffrn_ambient_temperature 150(2)
_diffrn_measured_fraction_theta_full 0.982
_diffrn_measured_fraction_theta_max 0.981
_diffrn_measurement_device_type 'Bruker APEX-II CCD'
_diffrn_measurement_method '\f and \w scans'
_diffrn_radiation_type CuK\a
_diffrn_radiation_wavelength 1.54178
_diffrn_reflns_av_R_equivalents 0.0714
_diffrn_reflns_av_unetI/netI 0.0728
_diffrn_reflns_Laue_measured_fraction_full 0.982
_diffrn_reflns_Laue_measured_fraction_max 0.981
_diffrn_reflns_limit_h_max 20
_diffrn_reflns_limit_h_min -21
_diffrn_reflns_limit_k_max 39
_diffrn_reflns_limit_k_min -39
_diffrn_reflns_limit_l_max 43
_diffrn_reflns_limit_l_min -43
_diffrn_reflns_number 58929
_diffrn_reflns_point_group_measured_fraction_full 0.982
_diffrn_reflns_point_group_measured_fraction_max 0.981
_diffrn_reflns_theta_full 67.679
_diffrn_reflns_theta_max 67.999
_diffrn_reflns_theta_min 2.489
_exptl_absorpt_coefficient_mu 8.387
_exptl_absorpt_correction_T_max 0.753
_exptl_absorpt_correction_T_min 0.455
_exptl_absorpt_correction_type multi-scan
_exptl_absorpt_process_details sadabs
_exptl_crystal_colour yellow
_exptl_crystal_density_diffrn 1.685
_exptl_crystal_description block
_exptl_crystal_F_000 10848
_exptl_crystal_size_max 0.400
_exptl_crystal_size_mid 0.300
_exptl_crystal_size_min 0.200
_platon_squeeze_details
; 
 In asymmetric unit of this data, there were disordered 
 anions and solvents (half of a triflate anion, four 
 dichloromethane and one water molecules) which could not be 
 restrained properly. Therefore, SQUEEZE algorithm was used 
 to omit them. 
;
_refine_diff_density_max 3.563
_refine_diff_density_min -2.298
_refine_diff_density_rms 0.242
_refine_ls_extinction_method none
_refine_ls_goodness_of_fit_ref 1.058
_refine_ls_hydrogen_treatment constr
_refine_ls_matrix_type full
_refine_ls_number_parameters 1245
_refine_ls_number_reflns 18856
_refine_ls_number_restraints 315
_refine_ls_restrained_S_all 1.072
_refine_ls_R_factor_all 0.1590
_refine_ls_R_factor_gt 0.1470
_refine_ls_shift/su_max 0.001
_refine_ls_shift/su_mean 0.000
_refine_ls_structure_factor_coef Fsqd
_refine_ls_weighting_details
; 
 w=1/[\s^2^(Fo^2^)+(0.1037P)^2^+2021.8409P] 
 where P=(Fo^2^+2Fc^2^)/3 
;
_refine_ls_weighting_scheme calc
_refine_ls_wR_factor_gt 0.3532
_refine_ls_wR_factor_ref 0.3591
_reflns_Friedel_coverage 0.000
_reflns_number_gt 15604
_reflns_number_total 18856
_reflns_threshold_expression 'I > 2\s(I)'
_cod_data_source_file c6dt02393b2.cif
_cod_data_source_block 3
_cod_depositor_comments 'Adding full bibliography for 7040038--7040042.cif.'
_cod_database_code 7040040
_shelx_space_group_comment
; 
The symmetry employed for this shelxl refinement is uniquely defined 
by the following loop, which should always be used as a source of 
symmetry information in preference to the above space-group names. 
They are only intended as comments. 
;
_shelx_estimated_absorpt_t_min 0.134
_shelx_estimated_absorpt_t_max 0.285
_shelxl_version_number 2013-2

loop_
_space_group_symop_operation_xyz
'x, y, z'
'-x, y, -z+1/2'
'x+1/2, y+1/2, z'
'-x+1/2, y+1/2, -z+1/2'
'-x, -y, -z'
'x, -y, z-1/2'
'-x+1/2, -y+1/2, -z'
'x+1/2, -y+1/2, z-1/2'

loop_
_atom_site_label
_atom_site_type_symbol
_atom_site_fract_x
_atom_site_fract_y
_atom_site_fract_z
_atom_site_U_iso_or_equiv
_atom_site_adp_type
_atom_site_occupancy
_atom_site_site_symmetry_order
_atom_site_calc_flag
_atom_site_refinement_flags_posn
_atom_site_refinement_flags_adp
_atom_site_refinement_flags_occupancy
_atom_site_disorder_assembly
_atom_site_disorder_group
Rh1 Rh 0.25196(6) 0.96630(3) 0.15830(3) 0.0318(3) Uani 1 1 d . . . . .
Rh2 Rh 0.15097(6) 0.75050(3) 0.10949(3) 0.0287(3) Uani 1 1 d . . . . .
Rh3 Rh 0.33089(6) 0.74824(4) 0.36069(3) 0.0346(3) Uani 1 1 d . . . . .
Rh4 Rh 0.26415(7) 0.96431(4) 0.40587(4) 0.0428(3) Uani 1 1 d . . . . .
N1 N -0.1464(7) 0.9488(4) 0.1120(4) 0.038(3) Uani 1 1 d . . . . .
N2 N 0.1295(6) 0.9057(3) 0.1283(4) 0.031(3) Uani 1 1 d . . . . .
N3 N 0.2100(7) 0.9074(4) 0.1378(3) 0.034(3) Uani 1 1 d . . . . .
N4 N 0.1909(7) 0.8082(3) 0.1290(3) 0.025(2) Uani 1 1 d . . . . .
N5 N 0.2217(7) 0.8100(4) 0.1683(4) 0.035(3) Uani 1 1 d . . . . .
N6 N 0.2861(7) 0.7643(4) 0.3045(4) 0.037(3) Uani 1 1 d . . . . .
N7 N 0.2511(7) 0.9502(4) 0.2141(4) 0.032(3) Uani 1 1 d . . . . .
N8 N 0.2925(7) 0.9056(4) 0.3480(3) 0.032(3) Uani 1 1 d . . . . .
N9 N 0.2947(7) 0.9070(4) 0.3876(3) 0.033(3) Uani 1 1 d . . . . .
N10 N 0.3034(7) 0.8054(3) 0.3781(3) 0.026(2) Uani 1 1 d . . . . .
N11 N 0.2308(7) 0.8075(3) 0.3863(4) 0.032(3) Uani 1 1 d . . . . .
N12 N -0.0409(7) 0.7669(3) 0.3842(4) 0.027(3) Uani 1 1 d . . . . .
O1 O 0.1340(6) 0.9711(3) 0.1516(3) 0.039(3) Uani 1 1 d . . . . .
O2 O 0.1769(6) 0.7429(3) 0.1677(3) 0.036(2) Uani 1 1 d . . . . .
O3 O 0.2501(7) 0.9716(3) 0.3485(3) 0.037(3) Uani 1 1 d . . . . .
O4 O 0.2163(5) 0.7440(3) 0.3610(2) 0.0208(18) Uani 1 1 d . . . . .
C1 C -0.1110(10) 0.9196(5) 0.0970(5) 0.043(4) Uani 1 1 d . . . . .
H1 H -0.1425 0.9015 0.0798 0.052 Uiso 1 1 calc R U . . .
C2 C -0.0339(9) 0.9137(4) 0.1044(5) 0.034(3) Uani 1 1 d . . . . .
H2 H -0.0128 0.8915 0.0938 0.041 Uiso 1 1 calc R U . . .
C3 C 0.0134(9) 0.9414(4) 0.1280(4) 0.032(3) Uani 1 1 d . . . . .
C4 C -0.0237(10) 0.9715(5) 0.1433(5) 0.042(4) Uani 1 1 d . . . . .
H4 H 0.0056 0.9913 0.1593 0.050 Uiso 1 1 calc R U . . .
C5 C -0.1000(10) 0.9727(5) 0.1357(5) 0.044(4) Uani 1 1 d . . . . .
H5 H -0.1227 0.9925 0.1485 0.053 Uiso 1 1 calc R U . . .
C6 C 0.0974(8) 0.9389(4) 0.1365(4) 0.031(3) Uani 1 1 d . . . . .
C7 C 0.2437(8) 0.8755(4) 0.1321(4) 0.030(3) Uani 1 1 d . . . . .
C8 C 0.2003(8) 0.8413(4) 0.1117(4) 0.028(3) Uani 1 1 d . . . . .
C9 C 0.2084(9) 0.7771(4) 0.1844(4) 0.028(3) Uani 1 1 d . . . . .
C10 C 0.2325(12) 0.7399(6) 0.2833(5) 0.054(5) Uani 1 1 d . . . . .
H10 H 0.2108 0.7194 0.2957 0.065 Uiso 1 1 calc R U . . .
C11 C 0.2070(10) 0.7433(4) 0.2443(4) 0.038(4) Uani 1 1 d . . . . .
H11 H 0.1713 0.7243 0.2306 0.046 Uiso 1 1 calc R U . . .
C12 C 0.2339(9) 0.7743(5) 0.2256(4) 0.034(3) Uani 1 1 d . . . . .
C13 C 0.2834(9) 0.8019(5) 0.2476(4) 0.038(4) Uani 1 1 d . . . . .
H13 H 0.3006 0.8247 0.2361 0.045 Uiso 1 1 calc R U . . .
C14 C 0.3074(9) 0.7964(5) 0.2854(4) 0.038(4) Uani 1 1 d . . . . .
H14 H 0.3410 0.8160 0.2995 0.046 Uiso 1 1 calc R U . . .
C15 C 0.3290(9) 0.8701(5) 0.1434(5) 0.042(4) Uani 1 1 d . . . . .
H15A H 0.3449 0.8516 0.1258 0.062 Uiso 1 1 calc R U . . .
H15B H 0.3438 0.8588 0.1689 0.062 Uiso 1 1 calc R U . . .
H15C H 0.3542 0.8962 0.1430 0.062 Uiso 1 1 calc R U . . .
C16 C 0.1712(10) 0.8474(5) 0.0705(5) 0.042(4) Uani 1 1 d . . . . .
H16A H 0.1325 0.8268 0.0604 0.063 Uiso 1 1 calc R U . . .
H16B H 0.2138 0.8452 0.0582 0.063 Uiso 1 1 calc R U . . .
H16C H 0.1480 0.8743 0.0658 0.063 Uiso 1 1 calc R U . . .
C17 C 0.2970(9) 0.9234(4) 0.2335(5) 0.036(3) Uani 1 1 d . . . . .
H17 H 0.3264 0.9069 0.2209 0.043 Uiso 1 1 calc R U . . .
C18 C 0.3053(9) 0.9175(5) 0.2733(5) 0.035(3) Uani 1 1 d . . . . .
H18 H 0.3377 0.8969 0.2865 0.042 Uiso 1 1 calc R U . . .
C19 C 0.2626(9) 0.9439(4) 0.2924(4) 0.032(3) Uani 1 1 d . . . . .
C20 C 0.2143(10) 0.9742(5) 0.2712(5) 0.044(4) Uani 1 1 d . . . . .
H20 H 0.1865 0.9929 0.2826 0.052 Uiso 1 1 calc R U . . .
C21 C 0.2105(9) 0.9745(5) 0.2325(5) 0.042(4) Uani 1 1 d . . . . .
H21 H 0.1765 0.9934 0.2177 0.051 Uiso 1 1 calc R U . . .
C22 C 0.2719(8) 0.9408(5) 0.3329(4) 0.032(3) Uani 1 1 d . . . . .
C23 C 0.3139(9) 0.8734(5) 0.4052(4) 0.035(3) Uani 1 1 d . . . . .
C24 C 0.3427(8) 0.8393(4) 0.3838(5) 0.032(3) Uani 1 1 d . . . . .
C25 C 0.1909(8) 0.7766(4) 0.3755(4) 0.029(3) Uani 1 1 d . . . . .
C26 C 0.0062(10) 0.7960(5) 0.4034(5) 0.041(4) Uani 1 1 d . . . . .
H26 H -0.0129 0.8138 0.4193 0.049 Uiso 1 1 calc R U . . .
C27 C 0.0788(10) 0.8002(5) 0.4004(5) 0.041(4) Uani 1 1 d . . . . .
H27 H 0.1087 0.8222 0.4124 0.049 Uiso 1 1 calc R U . . .
C28 C 0.1107(8) 0.7727(5) 0.3798(4) 0.032(3) Uani 1 1 d . . . . .
C29 C 0.0655(8) 0.7439(4) 0.3599(3) 0.026(3) Uani 1 1 d . . . . .
H29 H 0.0845 0.7272 0.3430 0.031 Uiso 1 1 calc R U . . .
C30 C -0.0064(10) 0.7389(5) 0.3639(5) 0.042(4) Uani 1 1 d . . . . .
H30 H -0.0349 0.7160 0.3528 0.051 Uiso 1 1 calc R U . . .
C31 C 0.3198(11) 0.8682(6) 0.4455(5) 0.048(4) Uani 1 1 d . . . . .
H31A H 0.3716 0.8756 0.4596 0.073 Uiso 1 1 calc R U . . .
H31B H 0.3099 0.8399 0.4506 0.073 Uiso 1 1 calc R U . . .
H31C H 0.2821 0.8855 0.4532 0.073 Uiso 1 1 calc R U . . .
C32 C 0.4190(9) 0.8446(6) 0.3762(6) 0.050(5) Uani 1 1 d . . . . .
H32A H 0.4563 0.8512 0.3997 0.075 Uiso 1 1 calc R U . . .
H32B H 0.4171 0.8665 0.3580 0.075 Uiso 1 1 calc R U . . .
H32C H 0.4343 0.8195 0.3658 0.075 Uiso 1 1 calc R U . . .
C33 C 0.3056(10) 0.9852(5) 0.1147(5) 0.045(4) Uani 1 1 d . . . . .
C34 C 0.2561(10) 1.0156(5) 0.1199(6) 0.048(4) Uani 1 1 d . . . . .
C35 C 0.2737(12) 1.0283(5) 0.1597(6) 0.069(6) Uani 1 1 d D U . . .
C36 C 0.3459(10) 1.0082(6) 0.1736(7) 0.060(5) Uani 1 1 d D U . . .
C37 C 0.3619(11) 0.9801(6) 0.1472(6) 0.051(5) Uani 1 1 d . U . . .
C38 C 0.3024(15) 0.9629(7) 0.0767(6) 0.066(6) Uani 1 1 d . . . . .
H38A H 0.3410 0.9745 0.0648 0.099 Uiso 1 1 calc R U . . .
H38B H 0.2513 0.9662 0.0600 0.099 Uiso 1 1 calc R U . . .
H38C H 0.3131 0.9341 0.0816 0.099 Uiso 1 1 calc R U . . .
C39 C 0.1805(15) 1.0283(8) 0.0933(7) 0.084(8) Uani 1 1 d . . . . .
H39A H 0.1887 1.0333 0.0682 0.126 Uiso 1 1 calc R U . . .
H39B H 0.1617 1.0531 0.1028 0.126 Uiso 1 1 calc R U . . .
H39C H 0.1425 1.0068 0.0920 0.126 Uiso 1 1 calc R U . . .
C40 C 0.2470(18) 1.0615(7) 0.1787(10) 0.102(10) Uani 1 1 d . . . . .
H40A H 0.2490 1.0538 0.2048 0.152 Uiso 1 1 calc R U . . .
H40B H 0.1940 1.0680 0.1658 0.152 Uiso 1 1 calc R U . . .
H40C H 0.2798 1.0851 0.1784 0.152 Uiso 1 1 calc R U . . .
C41 C 0.3962(13) 1.0131(8) 0.2139(6) 0.071(7) Uani 1 1 d . . . . .
H41A H 0.4350 1.0340 0.2140 0.107 Uiso 1 1 calc R U . . .
H41B H 0.4217 0.9875 0.2224 0.107 Uiso 1 1 calc R U . . .
H41C H 0.3639 1.0210 0.2308 0.107 Uiso 1 1 calc R U . . .
C42 C 0.4364(12) 0.9578(7) 0.1539(9) 0.081(8) Uani 1 1 d . . . . .
H42A H 0.4315 0.9351 0.1362 0.122 Uiso 1 1 calc R U . . .
H42B H 0.4498 0.9474 0.1798 0.122 Uiso 1 1 calc R U . . .
H42C H 0.4769 0.9761 0.1502 0.122 Uiso 1 1 calc R U . . .
C43 C 0.2158(9) 0.7378(4) 0.0669(4) 0.032(3) Uani 1 1 d . . . . .
C44 C 0.2396(10) 0.7115(5) 0.0999(6) 0.046(4) Uani 1 1 d . . . . .
C45 C 0.1734(10) 0.6866(5) 0.1025(5) 0.040(4) Uani 1 1 d . . . . .
C46 C 0.1124(11) 0.6993(5) 0.0724(6) 0.048(4) Uani 1 1 d . . . . .
C47 C 0.1358(9) 0.7334(5) 0.0516(4) 0.033(3) Uani 1 1 d . . . . .
C48 C 0.2647(12) 0.7675(7) 0.0507(6) 0.062(6) Uani 1 1 d . . . . .
H48A H 0.2963 0.7525 0.0368 0.093 Uiso 1 1 calc R U . . .
H48B H 0.2981 0.7826 0.0712 0.093 Uiso 1 1 calc R U . . .
H48C H 0.2312 0.7862 0.0335 0.093 Uiso 1 1 calc R U . . .
C49 C 0.3165(12) 0.7088(7) 0.1247(6) 0.065(6) Uani 1 1 d . . . . .
H49A H 0.3196 0.6850 0.1409 0.097 Uiso 1 1 calc R U . . .
H49B H 0.3270 0.7331 0.1403 0.097 Uiso 1 1 calc R U . . .
H49C H 0.3545 0.7065 0.1095 0.097 Uiso 1 1 calc R U . . .
C50 C 0.1753(15) 0.6581(6) 0.1315(6) 0.064(6) Uani 1 1 d . . . . .
H50A H 0.1609 0.6314 0.1204 0.096 Uiso 1 1 calc R U . . .
H50B H 0.1390 0.6661 0.1464 0.096 Uiso 1 1 calc R U . . .
H50C H 0.2272 0.6569 0.1479 0.096 Uiso 1 1 calc R U . . .
C51 C 0.0326(12) 0.6835(7) 0.0641(6) 0.067(7) Uani 1 1 d . . . . .
H51A H 0.0243 0.6654 0.0423 0.101 Uiso 1 1 calc R U . . .
H51B H -0.0036 0.7061 0.0584 0.101 Uiso 1 1 calc R U . . .
H51C H 0.0245 0.6688 0.0860 0.101 Uiso 1 1 calc R U . . .
C52 C 0.0895(13) 0.7498(9) 0.0163(6) 0.073(7) Uani 1 1 d . . . . .
H52A H 0.0433 0.7625 0.0209 0.110 Uiso 1 1 calc R U . . .
H52B H 0.0747 0.7279 -0.0020 0.110 Uiso 1 1 calc R U . . .
H52C H 0.1195 0.7699 0.0064 0.110 Uiso 1 1 calc R U . . .
C53 C 0.4486(9) 0.7341(5) 0.3911(6) 0.047(5) Uani 1 1 d . . . . .
C54 C 0.3972(11) 0.7199(5) 0.4080(5) 0.052(5) Uani 1 1 d D . . . .
C55 C 0.3565(11) 0.6894(4) 0.3828(5) 0.051(5) Uani 1 1 d D . . . .
C56 C 0.3789(15) 0.6900(7) 0.3492(8) 0.076(7) Uani 1 1 d . . . . .
C57 C 0.4353(12) 0.7217(9) 0.3541(8) 0.084(9) Uani 1 1 d . . . . .
C58 C 0.5145(11) 0.7625(7) 0.4074(6) 0.064(6) Uani 1 1 d . . . . .
H58A H 0.4970 0.7834 0.4224 0.097 Uiso 1 1 calc R U . . .
H58B H 0.5325 0.7752 0.3869 0.097 Uiso 1 1 calc R U . . .
H58C H 0.5566 0.7472 0.4235 0.097 Uiso 1 1 calc R U . . .
C59 C 0.3979(15) 0.7292(10) 0.4467(7) 0.092(9) Uani 1 1 d . . . . .
H59A H 0.4369 0.7126 0.4635 0.138 Uiso 1 1 calc R U . . .
H59B H 0.3473 0.7233 0.4513 0.138 Uiso 1 1 calc R U . . .
H59C H 0.4100 0.7578 0.4516 0.138 Uiso 1 1 calc R U . . .
C60 C 0.2955(15) 0.6614(6) 0.3910(7) 0.079(8) Uani 1 1 d . . . . .
H60A H 0.2651 0.6501 0.3673 0.119 Uiso 1 1 calc R U . . .
H60B H 0.2617 0.6766 0.4035 0.119 Uiso 1 1 calc R U . . .
H60C H 0.3202 0.6394 0.4074 0.119 Uiso 1 1 calc R U . . .
C61 C 0.344(2) 0.6649(11) 0.3135(9) 0.123(14) Uani 1 1 d . . . . .
H61A H 0.3040 0.6472 0.3183 0.185 Uiso 1 1 calc R U . . .
H61B H 0.3848 0.6484 0.3071 0.185 Uiso 1 1 calc R U . . .
H61C H 0.3226 0.6830 0.2925 0.185 Uiso 1 1 calc R U . . .
C62 C 0.4800(18) 0.7335(12) 0.3239(9) 0.119(12) Uani 1 1 d . U . . .
H62A H 0.4437 0.7433 0.3012 0.179 Uiso 1 1 calc R U . . .
H62B H 0.5072 0.7098 0.3177 0.179 Uiso 1 1 calc R U . . .
H62C H 0.5171 0.7549 0.3340 0.179 Uiso 1 1 calc R U . . .
C77 C 0.3339(19) 0.3495(8) 0.5371(8) 0.091(9) Uani 1 1 d . . . . .
C63 C 0.3376(7) 1.0156(3) 0.4170(3) 0.057(10) Uani 0.50(2) 1 d G U P A 1
C64 C 0.2641(6) 1.0275(3) 0.4191(3) 0.061(7) Uani 0.50(2) 1 d G U P A 1
C65 C 0.2455(6) 1.0067(3) 0.4489(3) 0.056(5) Uani 0.50(2) 1 d G U P A 1
C66 C 0.3075(6) 0.9819(3) 0.4652(3) 0.076(9) Uani 0.50(2) 1 d G U P A 1
C67 C 0.3645(6) 0.9874(3) 0.4455(3) 0.049(10) Uani 0.50(2) 1 d G U P A 1
C68 C 0.3798(9) 1.0303(3) 0.3893(4) 0.13(2) Uani 0.50(2) 1 d G U P A 1
H68A H 0.3481 1.0500 0.3724 0.189 Uiso 0.50(2) 1 calc R U P A 1
H68B H 0.3915 1.0075 0.3745 0.189 Uiso 0.50(2) 1 calc R U P A 1
H68C H 0.4278 1.0432 0.4027 0.189 Uiso 0.50(2) 1 calc R U P A 1
C69 C 0.2145(7) 1.0572(3) 0.3941(3) 0.079(14) Uani 0.50(2) 1 d G U P A 1
H69A H 0.1606 1.0492 0.3905 0.119 Uiso 0.50(2) 1 calc R U P A 1
H69B H 0.2280 1.0578 0.3697 0.119 Uiso 0.50(2) 1 calc R U P A 1
H69C H 0.2221 1.0840 0.4056 0.119 Uiso 0.50(2) 1 calc R U P A 1
C70 C 0.1727(7) 1.0103(3) 0.4612(4) 0.044(9) Uani 0.50(2) 1 d G U P A 1
H70A H 0.1818 1.0254 0.4848 0.065 Uiso 0.50(2) 1 calc R U P A 1
H70B H 0.1535 0.9833 0.4649 0.065 Uiso 0.50(2) 1 calc R U P A 1
H70C H 0.1345 1.0245 0.4418 0.065 Uiso 0.50(2) 1 calc R U P A 1
C71 C 0.3121(8) 0.9545(3) 0.4978(3) 0.108(13) Uani 0.50(2) 1 d G U P A 1
H71A H 0.3618 0.9406 0.5035 0.162 Uiso 0.50(2) 1 calc R U P A 1
H71B H 0.2707 0.9345 0.4916 0.162 Uiso 0.50(2) 1 calc R U P A 1
H71C H 0.3070 0.9702 0.5197 0.162 Uiso 0.50(2) 1 calc R U P A 1
C72 C 0.4402(6) 0.9669(3) 0.4534(5) 0.11(2) Uani 0.50(2) 1 d G U P A 1
H72A H 0.4523 0.9592 0.4296 0.168 Uiso 0.50(2) 1 calc R U P A 1
H72B H 0.4384 0.9426 0.4685 0.168 Uiso 0.50(2) 1 calc R U P A 1
H72C H 0.4798 0.9852 0.4673 0.168 Uiso 0.50(2) 1 calc R U P A 1
F1 F 0.4006(7) 0.0636(3) 0.5022(3) 0.104(9) Uani 0.65 1 d DG U P A 1
F3 F 0.3537(8) 0.1138(3) 0.4651(3) 0.112(10) Uani 0.65 1 d DG U P A 1
O5 O 0.3984(8) 0.1208(3) 0.5672(3) 0.172(17) Uani 0.65 1 d DG U P A 1
O7 O 0.3565(6) 0.1687(3) 0.5178(3) 0.110(11) Uani 0.65 1 d DG U P A 1
C63' C 0.3618(6) 1.0015(3) 0.4322(4) 0.030(7) Uani 0.50(2) 1 d G U P A 2
C64' C 0.2931(6) 1.0245(3) 0.4224(3) 0.061(7) Uani 0.50(2) 1 d G U P A 2
C65' C 0.2431(6) 1.0105(3) 0.4445(3) 0.056(5) Uani 0.50(2) 1 d G . P A 2
C66' C 0.2809(6) 0.9788(3) 0.4679(3) 0.069(9) Uani 0.50(2) 1 d G U P A 2
C67' C 0.3543(6) 0.9732(3) 0.4603(3) 0.025(6) Uani 0.50(2) 1 d G U P A 2
C68' C 0.4307(8) 1.0061(3) 0.4155(5) 0.091(17) Uani 0.50(2) 1 d G U P A 2
H68D H 0.4135 1.0094 0.3882 0.137 Uiso 0.50(2) 1 calc R U P A 2
H68E H 0.4632 0.9821 0.4213 0.137 Uiso 0.50(2) 1 calc R U P A 2
H68F H 0.4601 1.0300 0.4264 0.137 Uiso 0.50(2) 1 calc R U P A 2
C69' C 0.2761(8) 1.0581(3) 0.3936(3) 0.112(18) Uani 0.50(2) 1 d G U P A 2
H69D H 0.2248 1.0689 0.3923 0.169 Uiso 0.50(2) 1 calc R U P A 2
H69E H 0.2783 1.0474 0.3688 0.169 Uiso 0.50(2) 1 calc R U P A 2
H69F H 0.3143 1.0796 0.4009 0.169 Uiso 0.50(2) 1 calc R U P A 2
C70' C 0.1637(6) 1.0265(3) 0.4433(4) 0.087(17) Uani 0.50(2) 1 d G U P A 2
H70D H 0.1298 1.0041 0.4460 0.131 Uiso 0.50(2) 1 calc R U P A 2
H70E H 0.1433 1.0402 0.4192 0.131 Uiso 0.50(2) 1 calc R U P A 2
H70F H 0.1664 1.0458 0.4640 0.131 Uiso 0.50(2) 1 calc R U P A 2
C71' C 0.2488(8) 0.9552(3) 0.4960(3) 0.077(11) Uani 0.50(2) 1 d G U P A 2
H71D H 0.2116 0.9719 0.5049 0.115 Uiso 0.50(2) 1 calc R U P A 2
H71E H 0.2906 0.9475 0.5175 0.115 Uiso 0.50(2) 1 calc R U P A 2
H71F H 0.2233 0.9308 0.4839 0.115 Uiso 0.50(2) 1 calc R U P A 2
C72' C 0.4138(6) 0.9426(3) 0.4788(4) 0.075(13) Uani 0.50(2) 1 d G U P A 2
H72D H 0.4489 0.9549 0.5007 0.113 Uiso 0.50(2) 1 calc R U P A 2
H72E H 0.4428 0.9336 0.4608 0.113 Uiso 0.50(2) 1 calc R U P A 2
H72F H 0.3883 0.9193 0.4871 0.113 Uiso 0.50(2) 1 calc R U P A 2
F1' F 0.3295(8) 0.1302(3) 0.4680(3) 0.15(2) Uani 0.35 1 d DG U P A 2
F3' F 0.4200(8) 0.0784(3) 0.4836(3) 0.13(2) Uani 0.35 1 d DG U P A 2
O5' O 0.3621(8) 0.1411(3) 0.5560(3) 0.15(3) Uani 0.35 1 d DG U P A 2
O7' O 0.4384(8) 0.0969(3) 0.5672(3) 0.044(8) Uani 0.35 1 d DG U P A 2
C73 C 0.3678(9) 0.1008(5) 0.4979(4) 0.058(5) Uani 1 1 d D U . . .
C75 C 0.5058(16) 0.4294(8) 0.4993(6) 0.073(7) Uani 1 1 d . U . . .
C74 C 0.0905(13) 0.5982(9) 0.4021(7) 0.099(8) Uani 1 1 d D U . . .
C79 C 0.402(2) 0.3608(10) 0.2945(11) 0.114(13) Uani 1 1 d D . . . .
C78 C 0.375(2) 0.3607(10) 0.1896(11) 0.124(13) Uani 1 1 d . U . . .
O15 O 0.0435(19) 0.3514(11) 0.2206(8) 0.081(9) Uani 0.5 1 d D U P . .
F12 F 0.090(2) 0.2972(14) 0.2842(12) 0.124(12) Uani 0.5 1 d . U P . .
F2 F 0.3001(8) 0.0835(4) 0.5001(4) 0.086(4) Uani 1 1 d . . . . .
F4 F 0.1588(17) 0.5813(11) 0.4148(8) 0.229(17) Uani 1 1 d D U . . .
F5 F 0.1208(14) 0.6334(9) 0.4194(8) 0.181(11) Uani 1 1 d D U . . .
F6 F 0.0483(14) 0.5929(6) 0.4267(6) 0.134(7) Uani 1 1 d D U . . .
F7 F 0.4334(15) 0.4245(8) 0.4960(9) 0.176(11) Uani 1 1 d . U . . .
F8 F 0.5275(18) 0.4566(8) 0.5252(7) 0.187(12) Uani 1 1 d . . . . .
F9 F 0.5114(15) 0.4498(6) 0.4695(6) 0.143(9) Uani 1 1 d . . . . .
O19 O 0.1912(11) 0.7259(7) 0.4768(4) 0.099(7) Uani 1 1 d . . . . .
O6 O 0.4789(8) 0.1456(5) 0.5274(4) 0.068(4) Uani 1 1 d . . . . .
O8 O 0.1216(18) 0.6140(15) 0.3426(9) 0.212(19) Uani 1 1 d . . . . .
O9 O 0.020(3) 0.5723(13) 0.3375(14) 0.30(3) Uani 1 1 d . . . . .
O10 O -0.0012(19) 0.6358(11) 0.3498(9) 0.199(17) Uani 1 1 d . . . . .
O11 O 0.5216(15) 0.3626(6) 0.4711(5) 0.121(8) Uani 1 1 d D . . . .
O12 O 0.6315(13) 0.3904(12) 0.5042(13) 0.23(2) Uani 1 1 d D . . . .
O13 O 0.543(2) 0.3670(10) 0.5401(6) 0.23(2) Uani 1 1 d D . . . .
O17 O 0.3932(15) 0.3225(6) 0.5515(7) 0.121(8) Uani 1 1 d . . . . .
O21 O 0.4275(16) 0.3973(9) 0.2828(7) 0.144(10) Uani 1 1 d D . . . .
O18 O 0.4111(15) 0.3945(9) 0.2063(8) 0.140(9) Uani 1 1 d . . . . .
O20 O 0.0000 0.733(2) 0.2500 0.25(3) Uani 1 2 d S T P . .
S1 S 0.4107(3) 0.13320(16) 0.53444(15) 0.0584(13) Uani 1 1 d D U . . .
S2 S 0.0537(6) 0.6045(4) 0.3570(3) 0.141(4) Uani 1 1 d . U . . .
S3 S 0.5557(6) 0.3819(3) 0.5050(2) 0.114(3) Uani 1 1 d D . . . .
S4 S 0.0000 0.3543(4) 0.2500 0.093(3) Uani 1 2 d DS T P . .
C76 C 0.010(3) 0.3048(10) 0.2709(15) 0.075(13) Uani 0.5 1 d D U P . .
F10 F -0.0114(17) 0.3164(11) 0.3028(9) 0.090(9) Uani 0.5 1 d . U P . .
F11 F -0.0337(19) 0.2793(10) 0.2500(11) 0.097(9) Uani 0.5 1 d . U P . .
O14 O 0.049(2) 0.3843(11) 0.2703(11) 0.098(12) Uani 0.5 1 d D U P . .
O16 O -0.0760(9) 0.3622(8) 0.2353(7) 0.046(6) Uani 0.5 1 d D U P . .

loop_
_atom_site_aniso_label
_atom_site_aniso_U_11
_atom_site_aniso_U_22
_atom_site_aniso_U_33
_atom_site_aniso_U_23
_atom_site_aniso_U_13
_atom_site_aniso_U_12
Rh1 0.0331(6) 0.0192(5) 0.0466(7) 0.0031(5) 0.0162(5) -0.0066(4)
Rh2 0.0318(6) 0.0248(5) 0.0318(6) -0.0069(4) 0.0123(4) -0.0085(4)
Rh3 0.0260(6) 0.0358(6) 0.0379(6) 0.0020(5) -0.0008(5) 0.0131(5)
Rh4 0.0345(6) 0.0414(7) 0.0499(8) -0.0251(6) 0.0049(5) -0.0039(5)
N1 0.029(7) 0.041(7) 0.044(8) 0.007(6) 0.009(6) 0.003(6)
N2 0.020(6) 0.023(6) 0.050(8) -0.004(5) 0.011(5) -0.006(5)
N3 0.035(7) 0.042(8) 0.029(7) 0.003(5) 0.011(5) -0.012(6)
N4 0.033(6) 0.009(5) 0.036(7) -0.010(4) 0.017(5) -0.004(4)
N5 0.026(6) 0.038(7) 0.042(8) -0.005(6) 0.012(6) -0.003(5)
N6 0.029(7) 0.030(7) 0.057(9) -0.018(6) 0.020(6) -0.009(5)
N7 0.032(7) 0.026(6) 0.042(7) 0.000(5) 0.015(6) -0.001(5)
N8 0.041(7) 0.029(6) 0.029(7) -0.003(5) 0.012(6) 0.006(5)
N9 0.036(7) 0.034(7) 0.028(7) -0.011(5) 0.005(5) -0.001(5)
N10 0.031(6) 0.021(6) 0.026(6) -0.003(5) 0.004(5) -0.003(5)
N11 0.040(7) 0.021(6) 0.034(7) -0.002(5) 0.009(6) 0.013(5)
N12 0.036(7) 0.005(5) 0.044(7) -0.002(5) 0.019(6) 0.007(4)
O1 0.038(6) 0.031(6) 0.049(7) -0.002(5) 0.010(5) -0.003(5)
O2 0.044(6) 0.025(5) 0.038(6) -0.010(4) 0.009(5) -0.019(4)
O3 0.058(7) 0.034(6) 0.020(5) -0.004(4) 0.009(5) 0.013(5)
O4 0.022(4) 0.016(4) 0.024(5) 0.000(3) 0.005(4) 0.006(3)
C1 0.046(10) 0.033(8) 0.048(10) 0.011(7) 0.006(8) 0.003(7)
C2 0.035(8) 0.023(7) 0.047(9) -0.003(6) 0.013(7) -0.001(6)
C3 0.034(8) 0.030(7) 0.031(8) 0.004(6) 0.005(6) -0.002(6)
C4 0.049(10) 0.048(10) 0.034(9) 0.011(7) 0.021(8) 0.003(8)
C5 0.039(9) 0.042(10) 0.055(11) 0.012(8) 0.019(8) 0.010(7)
C6 0.027(7) 0.028(7) 0.041(9) 0.004(6) 0.014(6) -0.006(6)
C7 0.032(8) 0.028(7) 0.034(8) 0.005(6) 0.014(6) 0.002(6)
C8 0.032(7) 0.025(7) 0.031(8) -0.002(6) 0.013(6) 0.000(6)
C9 0.041(8) 0.012(6) 0.032(8) -0.004(5) 0.010(6) -0.009(5)
C10 0.063(12) 0.064(13) 0.034(9) -0.007(8) 0.010(9) -0.024(10)
C11 0.048(9) 0.025(7) 0.037(9) -0.001(6) 0.002(7) -0.023(7)
C12 0.031(8) 0.037(8) 0.034(8) -0.004(7) 0.009(6) -0.006(6)
C13 0.036(8) 0.040(9) 0.034(8) 0.003(7) 0.000(7) -0.014(7)
C14 0.029(8) 0.052(10) 0.027(8) 0.011(7) -0.007(6) -0.015(7)
C15 0.043(9) 0.031(8) 0.059(11) -0.006(7) 0.030(8) 0.001(7)
C16 0.051(10) 0.035(9) 0.041(9) 0.002(7) 0.011(8) -0.005(7)
C17 0.048(9) 0.022(7) 0.043(9) 0.003(6) 0.022(8) 0.007(6)
C18 0.034(8) 0.032(8) 0.042(9) 0.008(7) 0.016(7) 0.003(6)
C19 0.035(8) 0.019(7) 0.042(9) 0.003(6) 0.011(7) -0.005(6)
C20 0.043(9) 0.026(8) 0.052(11) 0.009(7) -0.009(8) 0.017(7)
C21 0.036(9) 0.027(8) 0.068(12) 0.010(8) 0.021(8) 0.009(6)
C22 0.020(7) 0.037(8) 0.040(9) -0.011(7) 0.006(6) -0.008(6)
C23 0.030(8) 0.040(9) 0.034(8) -0.010(7) 0.006(6) -0.001(6)
C24 0.031(8) 0.019(7) 0.047(9) 0.004(6) 0.010(7) 0.002(6)
C25 0.030(7) 0.029(7) 0.031(8) 0.002(6) 0.013(6) 0.006(6)
C26 0.047(10) 0.032(8) 0.053(10) -0.009(7) 0.030(8) 0.001(7)
C27 0.041(9) 0.037(9) 0.048(10) -0.007(7) 0.017(8) -0.004(7)
C28 0.031(8) 0.036(8) 0.026(7) -0.007(6) 0.002(6) 0.002(6)
C29 0.035(8) 0.034(8) 0.007(6) -0.004(5) 0.003(5) 0.001(6)
C30 0.052(10) 0.029(8) 0.046(10) -0.008(7) 0.012(8) 0.014(7)
C31 0.053(11) 0.045(10) 0.044(10) -0.007(8) 0.004(8) -0.003(8)
C32 0.018(8) 0.054(11) 0.070(13) 0.012(9) -0.005(8) -0.001(7)
C33 0.046(10) 0.043(9) 0.047(10) 0.009(8) 0.015(8) -0.017(8)
C34 0.042(10) 0.026(8) 0.080(14) 0.013(8) 0.025(9) 0.001(7)
C35 0.108(14) 0.038(9) 0.063(11) 0.000(8) 0.020(10) -0.047(10)
C36 0.044(10) 0.058(10) 0.078(12) 0.004(9) 0.013(9) -0.026(8)
C37 0.050(9) 0.044(9) 0.065(11) 0.014(8) 0.024(8) -0.016(7)
C38 0.097(17) 0.056(12) 0.052(12) -0.010(10) 0.030(12) -0.028(12)
C39 0.086(18) 0.081(17) 0.077(17) 0.025(14) 0.004(14) -0.020(14)
C40 0.13(2) 0.031(11) 0.16(3) -0.020(15) 0.07(2) -0.030(13)
C41 0.069(14) 0.083(16) 0.061(13) 0.000(12) 0.014(11) -0.047(13)
C42 0.056(13) 0.061(14) 0.14(2) 0.003(15) 0.056(15) -0.020(11)
C43 0.041(8) 0.021(7) 0.042(9) -0.016(6) 0.028(7) -0.013(6)
C44 0.037(9) 0.037(9) 0.067(12) -0.029(8) 0.018(8) 0.001(7)
C45 0.052(10) 0.027(8) 0.047(10) -0.009(7) 0.026(8) 0.003(7)
C46 0.053(11) 0.040(9) 0.059(12) -0.017(8) 0.033(9) -0.014(8)
C47 0.039(8) 0.037(8) 0.024(7) -0.006(6) 0.006(6) -0.004(6)
C48 0.053(12) 0.066(13) 0.080(15) -0.020(11) 0.044(11) -0.029(10)
C49 0.063(13) 0.070(14) 0.064(14) -0.004(11) 0.021(11) 0.022(11)
C50 0.100(17) 0.049(11) 0.050(12) -0.003(9) 0.029(12) 0.010(11)
C51 0.060(12) 0.071(14) 0.080(15) -0.048(12) 0.034(11) -0.048(11)
C52 0.064(13) 0.11(2) 0.053(13) 0.001(13) 0.028(11) 0.015(13)
C53 0.031(9) 0.024(8) 0.078(14) 0.009(8) -0.006(9) 0.011(6)
C54 0.047(11) 0.047(10) 0.053(12) 0.016(9) -0.004(9) 0.009(8)
C55 0.067(12) 0.016(7) 0.070(13) 0.002(7) 0.016(10) 0.025(8)
C56 0.073(16) 0.055(13) 0.096(19) -0.005(13) 0.012(14) 0.012(11)
C57 0.034(11) 0.12(2) 0.081(17) -0.029(16) -0.018(11) 0.029(12)
C58 0.034(10) 0.071(14) 0.075(15) 0.033(11) -0.013(9) 0.008(9)
C59 0.067(16) 0.14(3) 0.059(15) 0.040(16) -0.013(12) 0.025(16)
C60 0.105(19) 0.036(11) 0.080(17) 0.015(10) -0.010(14) 0.015(11)
C61 0.11(3) 0.13(3) 0.10(2) -0.06(2) -0.022(19) 0.04(2)
C62 0.083(18) 0.20(3) 0.087(18) -0.02(2) 0.042(15) 0.039(19)
C77 0.14(3) 0.065(15) 0.082(18) 0.022(13) 0.050(18) 0.032(16)
C63 0.053(13) 0.068(13) 0.052(13) -0.018(9) 0.015(9) -0.003(9)
C64 0.049(12) 0.055(9) 0.069(10) -0.026(8) -0.009(8) 0.000(8)
C65 0.057(10) 0.055(11) 0.053(11) -0.026(9) 0.006(9) -0.002(9)
C66 0.081(16) 0.075(14) 0.065(13) -0.019(12) 0.002(13) -0.001(13)
C67 0.042(15) 0.015(13) 0.075(19) 0.001(14) -0.016(14) 0.006(11)
C68 0.12(4) 0.16(4) 0.11(3) -0.01(3) 0.05(3) -0.06(3)
C69 0.12(3) 0.020(16) 0.11(3) -0.029(18) 0.06(3) -0.011(19)
C70 0.06(2) 0.050(19) 0.028(16) -0.020(14) 0.026(15) -0.021(16)
C71 0.12(2) 0.10(2) 0.09(2) -0.002(17) 0.00(2) 0.01(2)
C72 0.09(3) 0.08(3) 0.15(4) -0.03(3) -0.01(3) -0.01(3)
F1 0.083(15) 0.084(16) 0.14(2) -0.024(15) 0.014(15) -0.007(13)
F3 0.15(2) 0.114(19) 0.053(13) 0.005(13) -0.015(13) -0.050(18)
O5 0.21(3) 0.22(4) 0.093(16) -0.02(2) 0.06(2) -0.10(3)
O7 0.067(16) 0.11(2) 0.15(2) -0.056(19) 0.009(16) -0.009(15)
C63' 0.033(10) 0.039(11) 0.018(10) 0.005(8) 0.006(8) -0.009(8)
C64' 0.049(12) 0.055(9) 0.069(10) -0.026(8) -0.009(8) 0.000(8)
C65' 0.057(10) 0.055(11) 0.053(11) -0.026(9) 0.006(9) -0.002(9)
C66' 0.072(15) 0.068(14) 0.060(13) -0.018(12) 0.002(12) -0.005(13)
C67' 0.031(10) 0.016(9) 0.023(9) -0.002(7) -0.003(8) -0.005(8)
C68' 0.08(2) 0.10(2) 0.09(2) -0.011(17) 0.022(17) -0.028(17)
C69' 0.13(3) 0.10(2) 0.10(2) -0.010(16) 0.014(18) -0.023(19)
C70' 0.08(3) 0.08(3) 0.09(3) -0.02(3) -0.01(2) -0.02(2)
C71' 0.07(2) 0.08(2) 0.08(2) -0.020(18) 0.023(17) -0.017(18)
C72' 0.056(18) 0.071(19) 0.075(19) -0.007(16) -0.030(14) 0.016(15)
F1' 0.17(4) 0.15(4) 0.11(3) 0.05(2) -0.03(3) 0.00(3)
F3' 0.10(3) 0.16(4) 0.15(4) -0.07(3) 0.04(3) -0.01(3)
O5' 0.14(4) 0.15(4) 0.15(4) -0.03(3) 0.04(3) 0.00(3)
O7' 0.046(18) 0.053(19) 0.030(16) 0.003(14) 0.004(14) -0.002(15)
C73 0.038(10) 0.066(13) 0.065(12) -0.003(9) 0.003(9) -0.012(9)
C75 0.086(14) 0.078(16) 0.038(11) -0.014(11) -0.019(11) -0.010(13)
C74 0.097(15) 0.120(16) 0.083(15) -0.003(13) 0.028(11) 0.039(12)
C79 0.11(3) 0.09(2) 0.16(3) -0.04(2) 0.08(2) -0.028(19)
C78 0.13(2) 0.079(18) 0.13(2) -0.043(18) -0.02(2) 0.014(18)
O15 0.078(16) 0.089(17) 0.087(17) 0.012(14) 0.041(14) -0.003(13)
F12 0.116(19) 0.15(2) 0.116(19) 0.018(16) 0.043(15) 0.016(16)
F2 0.085(10) 0.084(10) 0.088(10) -0.027(8) 0.016(8) -0.033(8)
F4 0.23(3) 0.29(3) 0.16(2) -0.01(2) 0.03(2) 0.18(3)
F5 0.132(19) 0.21(2) 0.20(3) -0.09(2) 0.046(18) 0.012(17)
F6 0.20(2) 0.102(14) 0.112(15) 0.005(11) 0.052(14) 0.028(14)
F7 0.142(17) 0.138(19) 0.28(3) -0.01(2) 0.11(2) 0.024(16)
F8 0.25(3) 0.14(2) 0.14(2) -0.057(17) -0.02(2) 0.05(2)
F9 0.24(3) 0.080(12) 0.138(17) 0.039(11) 0.099(17) 0.033(14)
O19 0.095(13) 0.17(2) 0.044(9) -0.024(11) 0.037(9) -0.018(13)
O6 0.052(8) 0.100(12) 0.048(8) -0.001(8) 0.006(6) -0.025(8)
O8 0.13(2) 0.39(6) 0.14(3) 0.00(3) 0.08(2) 0.04(3)
O9 0.40(7) 0.17(4) 0.27(5) -0.15(4) -0.01(5) -0.02(4)
O10 0.18(3) 0.25(4) 0.17(3) -0.01(3) 0.05(2) 0.15(3)
O11 0.20(3) 0.062(12) 0.108(17) -0.014(11) 0.050(17) 0.006(14)
O12 0.10(2) 0.25(4) 0.31(5) -0.02(4) 0.00(3) 0.06(3)
O13 0.38(6) 0.18(3) 0.084(19) 0.02(2) -0.02(3) 0.11(4)
O17 0.17(2) 0.070(12) 0.14(2) 0.036(13) 0.077(17) 0.027(13)
O21 0.14(2) 0.19(3) 0.097(17) -0.029(19) 0.021(15) 0.04(2)
O18 0.120(19) 0.15(2) 0.14(2) 0.029(18) 0.001(16) -0.016(17)
O20 0.24(6) 0.31(8) 0.25(6) 0.000 0.18(5) 0.000
S1 0.052(3) 0.067(3) 0.062(3) -0.031(3) 0.026(2) -0.025(2)
S2 0.118(7) 0.179(10) 0.127(7) -0.057(7) 0.030(6) 0.057(7)
S3 0.125(7) 0.112(6) 0.081(5) -0.004(5) -0.024(5) 0.040(5)
S4 0.049(5) 0.124(9) 0.091(7) 0.000 -0.015(5) 0.000
C76 0.072(19) 0.07(2) 0.08(2) 0.016(16) 0.022(16) 0.009(16)
F10 0.078(14) 0.115(17) 0.084(15) -0.028(13) 0.031(12) -0.001(13)
F11 0.108(17) 0.090(16) 0.104(16) 0.005(14) 0.047(15) 0.017(13)
O14 0.089(18) 0.098(19) 0.097(19) 0.001(16) 0.007(15) -0.028(15)
O16 0.023(10) 0.056(13) 0.053(13) 0.005(11) 0.000(9) 0.002(9)

loop_
_atom_type_symbol
_atom_type_description
_atom_type_scat_dispersion_real
_atom_type_scat_dispersion_imag
_atom_type_scat_source
C C 0.0181 0.0091 'International Tables Vol C Tables 4.2.6.8 and 6.1.1.4'
H H 0.0000 0.0000 'International Tables Vol C Tables 4.2.6.8 and 6.1.1.4'
N N 0.0311 0.0180 'International Tables Vol C Tables 4.2.6.8 and 6.1.1.4'
O O 0.0492 0.0322 'International Tables Vol C Tables 4.2.6.8 and 6.1.1.4'
F F 0.0727 0.0534 'International Tables Vol C Tables 4.2.6.8 and 6.1.1.4'
S S 0.3331 0.5567 'International Tables Vol C Tables 4.2.6.8 and 6.1.1.4'
Rh Rh 0.0927 3.6045 'International Tables Vol C Tables 4.2.6.8 and 6.1.1.4'
Cl Cl 0.3639 0.7018 'International Tables Vol C Tables 4.2.6.8 and 6.1.1.4'

loop_
_geom_angle_atom_site_label_1
_geom_angle_atom_site_label_2
_geom_angle_atom_site_label_3
_geom_angle
_geom_angle_site_symmetry_1
_geom_angle_site_symmetry_3
O1 Rh1 C35 96.2(7) . .
O1 Rh1 N7 83.7(5) . .
C35 Rh1 N7 105.6(7) . .
O1 Rh1 C33 121.1(6) . .
C35 Rh1 C33 67.4(8) . .
N7 Rh1 C33 154.2(6) . .
O1 Rh1 C36 134.0(7) . .
C35 Rh1 C36 39.6(5) . .
N7 Rh1 C36 95.7(7) . .
C33 Rh1 C36 62.7(8) . .
O1 Rh1 C37 156.1(6) . .
C35 Rh1 C37 67.8(8) . .
N7 Rh1 C37 117.0(7) . .
C33 Rh1 C37 37.3(7) . .
C36 Rh1 C37 38.5(8) . .
O1 Rh1 N3 76.5(5) . .
C35 Rh1 N3 160.7(7) . .
N7 Rh1 N3 91.4(5) . .
C33 Rh1 N3 100.8(6) . .
C36 Rh1 N3 149.2(7) . .
C37 Rh1 N3 112.6(6) . .
O1 Rh1 C34 93.3(6) . .
C35 Rh1 C34 40.5(8) . .
N7 Rh1 C34 145.7(6) . .
C33 Rh1 C34 37.5(7) . .
C36 Rh1 C34 62.3(8) . .
C37 Rh1 C34 62.9(7) . .
N3 Rh1 C34 121.2(6) . .
O2 Rh2 N4 77.8(4) . .
O2 Rh2 N12 84.5(5) . 2
N4 Rh2 N12 88.9(4) . 2
O2 Rh2 C44 95.9(6) . .
N4 Rh2 C44 113.4(5) . .
N12 Rh2 C44 157.3(5) 2 .
O2 Rh2 C47 157.2(5) . .
N4 Rh2 C47 121.8(5) . .
N12 Rh2 C47 105.9(5) 2 .
C44 Rh2 C47 66.6(7) . .
O2 Rh2 C46 120.1(6) . .
N4 Rh2 C46 161.7(6) . .
N12 Rh2 C46 95.9(6) 2 .
C44 Rh2 C46 64.2(7) . .
C47 Rh2 C46 40.0(6) . .
O2 Rh2 C45 90.0(5) . .
N4 Rh2 C45 149.7(6) . .
N12 Rh2 C45 117.7(5) 2 .
C44 Rh2 C45 39.7(6) . .
C47 Rh2 C45 67.2(6) . .
C46 Rh2 C45 37.9(7) . .
O2 Rh2 C43 132.5(6) . .
N4 Rh2 C43 102.7(4) . .
N12 Rh2 C43 142.6(6) 2 .
C44 Rh2 C43 39.5(7) . .
C47 Rh2 C43 38.1(6) . .
C46 Rh2 C43 63.4(6) . .
C45 Rh2 C43 65.7(6) . .
O4 Rh3 C54 109.8(6) . .
O4 Rh3 N6 82.7(4) . .
C54 Rh3 N6 160.8(7) . .
O4 Rh3 N10 75.6(4) . .
C54 Rh3 N10 106.5(6) . .
N6 Rh3 N10 90.4(5) . .
O4 Rh3 C55 93.5(6) . .
C54 Rh3 C55 40.3(5) . .
N6 Rh3 C55 127.3(6) . .
N10 Rh3 C55 139.6(6) . .
O4 Rh3 C57 151.1(9) . .
C54 Rh3 C57 64.2(10) . .
N6 Rh3 C57 97.7(8) . .
N10 Rh3 C57 133.1(9) . .
C55 Rh3 C57 63.1(10) . .
O4 Rh3 C53 145.5(6) . .
C54 Rh3 C53 35.8(7) . .
N6 Rh3 C53 130.6(7) . .
N10 Rh3 C53 107.9(6) . .
C55 Rh3 C53 61.0(7) . .
C57 Rh3 C53 37.1(8) . .
O4 Rh3 C56 112.3(7) . .
C54 Rh3 C56 65.8(9) . .
N6 Rh3 C56 96.3(8) . .
N10 Rh3 C56 170.2(8) . .
C55 Rh3 C56 37.3(9) . .
C57 Rh3 C56 38.8(10) . .
C53 Rh3 C56 62.2(8) . .
O3 Rh4 C64' 98.2(4) . .
O3 Rh4 N1 81.1(5) . 2
C64' Rh4 N1 118.4(5) . 2
O3 Rh4 N9 76.3(4) . .
C64' Rh4 N9 150.2(5) . .
N1 Rh4 N9 90.0(5) 2 .
O3 Rh4 C63 91.2(5) . .
N1 Rh4 C63 141.1(5) 2 .
N9 Rh4 C63 125.3(5) . .
O3 Rh4 C64 96.3(4) . .
N1 Rh4 C64 104.6(5) 2 .
N9 Rh4 C64 162.6(5) . .
C63 Rh4 C64 38.09(15) . .
O3 Rh4 C67 121.2(5) . .
N1 Rh4 C67 154.2(5) 2 .
N9 Rh4 C67 106.9(4) . .
C63 Rh4 C67 37.97(16) . .
C64 Rh4 C67 63.2(2) . .
O3 Rh4 C63' 105.9(5) . .
C64' Rh4 C63' 38.75(15) . .
N1 Rh4 C63' 156.1(4) 2 .
N9 Rh4 C63' 113.8(4) . .
O3 Rh4 C65' 125.4(4) . .
C64' Rh4 C65' 38.67(14) . .
N1 Rh4 C65' 93.2(4) 2 .
N9 Rh4 C65' 158.3(5) . .
C63' Rh4 C65' 63.9(2) . .
O3 Rh4 C65 130.7(4) . .
N1 Rh4 C65 93.7(4) 2 .
N9 Rh4 C65 153.0(5) . .
C63 Rh4 C65 63.0(2) . .
C64 Rh4 C65 37.49(14) . .
C67 Rh4 C65 62.5(2) . .
O3 Rh4 C66 154.0(4) . .
N1 Rh4 C66 117.3(5) 2 .
N9 Rh4 C66 119.2(4) . .
C63 Rh4 C66 62.9(2) . .
C64 Rh4 C66 62.6(2) . .
C67 Rh4 C66 37.32(15) . .
C65 Rh4 C66 37.05(14) . .
O3 Rh4 C67' 140.0(5) . .
C64' Rh4 C67' 63.3(2) . .
N1 Rh4 C67' 138.7(5) 2 .
N9 Rh4 C67' 102.0(4) . .
C63' Rh4 C67' 37.35(16) . .
C65' Rh4 C67' 62.4(2) . .
C5 N1 C1 114.6(14) . .
C5 N1 Rh4 118.9(11) . 2
C1 N1 Rh4 125.6(12) . 2
C6 N2 N3 113.1(12) . .
C7 N3 N2 115.6(13) . .
C7 N3 Rh1 132.3(11) . .
N2 N3 Rh1 112.1(9) . .
C8 N4 N5 113.3(11) . .
C8 N4 Rh2 132.6(10) . .
N5 N4 Rh2 113.7(8) . .
C9 N5 N4 111.0(12) . .
C10 N6 C14 114.7(15) . .
C10 N6 Rh3 117.8(12) . .
C14 N6 Rh3 127.4(10) . .
C17 N7 C21 118.3(14) . .
C17 N7 Rh1 123.4(10) . .
C21 N7 Rh1 117.1(11) . .
C22 N8 N9 109.5(12) . .
C23 N9 N8 114.5(12) . .
C23 N9 Rh4 132.1(10) . .
N8 N9 Rh4 113.4(9) . .
C24 N10 N11 114.5(11) . .
C24 N10 Rh3 131.5(10) . .
N11 N10 Rh3 114.0(8) . .
C25 N11 N10 112.4(11) . .
C26 N12 C30 115.9(13) . .
C26 N12 Rh2 127.3(9) . 2
C30 N12 Rh2 115.2(10) . 2
C6 O1 Rh1 112.6(9) . .
C9 O2 Rh2 109.2(9) . .
C22 O3 Rh4 112.6(10) . .
C25 O4 Rh3 112.7(8) . .
N1 C1 C2 125.4(17) . .
N1 C1 H1 117.3 . .
C2 C1 H1 117.3 . .
C1 C2 C3 117.9(15) . .
C1 C2 H2 121.0 . .
C3 C2 H2 121.0 . .
C4 C3 C2 116.1(15) . .
C4 C3 C6 121.5(15) . .
C2 C3 C6 122.4(14) . .
C5 C4 C3 120.5(18) . .
C5 C4 H4 119.7 . .
C3 C4 H4 119.7 . .
N1 C5 C4 125.1(17) . .
N1 C5 H5 117.4 . .
C4 C5 H5 117.4 . .
O1 C6 N2 125.4(13) . .
O1 C6 C3 115.6(13) . .
N2 C6 C3 119.0(13) . .
N3 C7 C8 120.8(14) . .
N3 C7 C15 123.8(14) . .
C8 C7 C15 115.4(13) . .
N4 C8 C7 121.3(13) . .
N4 C8 C16 123.7(13) . .
C7 C8 C16 115.0(13) . .
N5 C9 O2 127.6(14) . .
N5 C9 C12 118.3(13) . .
O2 C9 C12 114.0(12) . .
N6 C10 C11 123.6(17) . .
N6 C10 H10 118.2 . .
C11 C10 H10 118.2 . .
C12 C11 C10 119.9(14) . .
C12 C11 H11 120.1 . .
C10 C11 H11 120.1 . .
C11 C12 C13 116.8(14) . .
C11 C12 C9 119.6(13) . .
C13 C12 C9 123.5(14) . .
C14 C13 C12 120.3(15) . .
C14 C13 H13 119.9 . .
C12 C13 H13 119.9 . .
C13 C14 N6 124.2(15) . .
C13 C14 H14 117.9 . .
N6 C14 H14 117.9 . .
C7 C15 H15A 109.5 . .
C7 C15 H15B 109.5 . .
H15A C15 H15B 109.5 . .
C7 C15 H15C 109.5 . .
H15A C15 H15C 109.5 . .
H15B C15 H15C 109.5 . .
C8 C16 H16A 109.5 . .
C8 C16 H16B 109.5 . .
H16A C16 H16B 109.5 . .
C8 C16 H16C 109.5 . .
H16A C16 H16C 109.5 . .
H16B C16 H16C 109.5 . .
N7 C17 C18 122.9(14) . .
N7 C17 H17 118.5 . .
C18 C17 H17 118.5 . .
C17 C18 C19 117.9(14) . .
C17 C18 H18 121.1 . .
C19 C18 H18 121.1 . .
C20 C19 C18 119.1(15) . .
C20 C19 C22 120.6(14) . .
C18 C19 C22 120.3(14) . .
C21 C20 C19 115.4(15) . .
C21 C20 H20 122.3 . .
C19 C20 H20 122.3 . .
N7 C21 C20 126.3(15) . .
N7 C21 H21 116.9 . .
C20 C21 H21 116.9 . .
O3 C22 N8 127.8(14) . .
O3 C22 C19 115.2(14) . .
N8 C22 C19 116.4(13) . .
N9 C23 C31 123.5(15) . .
N9 C23 C24 117.5(14) . .
C31 C23 C24 118.4(15) . .
N10 C24 C32 124.0(14) . .
N10 C24 C23 118.3(13) . .
C32 C24 C23 117.0(14) . .
N11 C25 O4 124.0(13) . .
N11 C25 C28 122.1(13) . .
O4 C25 C28 113.8(12) . .
C27 C26 N12 121.9(14) . .
C27 C26 H26 119.1 . .
N12 C26 H26 119.1 . .
C26 C27 C28 120.7(16) . .
C26 C27 H27 119.7 . .
C28 C27 H27 119.7 . .
C29 C28 C27 119.0(14) . .
C29 C28 C25 118.4(13) . .
C27 C28 C25 122.2(14) . .
C30 C29 C28 119.8(14) . .
C30 C29 H29 120.1 . .
C28 C29 H29 120.1 . .
C29 C30 N12 121.8(15) . .
C29 C30 H30 119.1 . .
N12 C30 H30 119.1 . .
C23 C31 H31A 109.5 . .
C23 C31 H31B 109.5 . .
H31A C31 H31B 109.5 . .
C23 C31 H31C 109.5 . .
H31A C31 H31C 109.5 . .
H31B C31 H31C 109.5 . .
C24 C32 H32A 109.5 . .
C24 C32 H32B 109.5 . .
H32A C32 H32B 109.5 . .
C24 C32 H32C 109.5 . .
H32A C32 H32C 109.5 . .
H32B C32 H32C 109.5 . .
C37 C33 C34 109.7(18) . .
C37 C33 C38 124.9(19) . .
C34 C33 C38 125.2(19) . .
C37 C33 Rh1 71.9(10) . .
C34 C33 Rh1 72.3(10) . .
C38 C33 Rh1 126.6(12) . .
C33 C34 C35 110.4(17) . .
C33 C34 C39 128(2) . .
C35 C34 C39 119.9(19) . .
C33 C34 Rh1 70.2(10) . .
C35 C34 Rh1 66.9(10) . .
C39 C34 Rh1 117.2(13) . .
C36 C35 C40 124(2) . .
C36 C35 C34 100.3(18) . .
C40 C35 C34 132(2) . .
C36 C35 Rh1 72.6(10) . .
C40 C35 Rh1 132.8(16) . .
C34 C35 Rh1 72.6(10) . .
C37 C36 C35 112.1(19) . .
C37 C36 C41 123(2) . .
C35 C36 C41 124(2) . .
C37 C36 Rh1 70.9(11) . .
C35 C36 Rh1 67.9(10) . .
C41 C36 Rh1 124.0(14) . .
C33 C37 C36 106.2(18) . .
C33 C37 C42 130(2) . .
C36 C37 C42 122(2) . .
C33 C37 Rh1 70.8(10) . .
C36 C37 Rh1 70.6(10) . .
C42 C37 Rh1 133.4(13) . .
C33 C38 H38A 109.5 . .
C33 C38 H38B 109.5 . .
H38A C38 H38B 109.5 . .
C33 C38 H38C 109.5 . .
H38A C38 H38C 109.5 . .
H38B C38 H38C 109.5 . .
C34 C39 H39A 109.5 . .
C34 C39 H39B 109.5 . .
H39A C39 H39B 109.5 . .
C34 C39 H39C 109.5 . .
H39A C39 H39C 109.5 . .
H39B C39 H39C 109.5 . .
C35 C40 H40A 109.5 . .
C35 C40 H40B 109.5 . .
H40A C40 H40B 109.5 . .
C35 C40 H40C 109.5 . .
H40A C40 H40C 109.5 . .
H40B C40 H40C 109.5 . .
C36 C41 H41A 109.5 . .
C36 C41 H41B 109.5 . .
H41A C41 H41B 109.5 . .
C36 C41 H41C 109.5 . .
H41A C41 H41C 109.5 . .
H41B C41 H41C 109.5 . .
C37 C42 H42A 109.5 . .
C37 C42 H42B 109.5 . .
H42A C42 H42B 109.5 . .
C37 C42 H42C 109.5 . .
H42A C42 H42C 109.5 . .
H42B C42 H42C 109.5 . .
C47 C43 C44 109.4(13) . .
C47 C43 C48 122.2(16) . .
C44 C43 C48 128.3(16) . .
C47 C43 Rh2 69.0(8) . .
C44 C43 Rh2 68.3(8) . .
C48 C43 Rh2 127.1(11) . .
C49 C44 C43 126.4(17) . .
C49 C44 C45 125.7(19) . .
C43 C44 C45 107.9(15) . .
C49 C44 Rh2 124.2(12) . .
C43 C44 Rh2 72.2(9) . .
C45 C44 Rh2 71.5(9) . .
C50 C45 C46 131.0(18) . .
C50 C45 C44 123.3(19) . .
C46 C45 C44 105.6(15) . .
C50 C45 Rh2 122.2(12) . .
C46 C45 Rh2 71.0(9) . .
C44 C45 Rh2 68.8(8) . .
C45 C46 C47 111.4(15) . .
C45 C46 C51 125.6(18) . .
C47 C46 C51 122.7(19) . .
C45 C46 Rh2 71.1(10) . .
C47 C46 Rh2 68.7(9) . .
C51 C46 Rh2 123.2(12) . .
C43 C47 C52 128.2(16) . .
C43 C47 C46 105.1(14) . .
C52 C47 C46 124.5(17) . .
C43 C47 Rh2 72.9(8) . .
C52 C47 Rh2 133.2(13) . .
C46 C47 Rh2 71.3(9) . .
C43 C48 H48A 109.5 . .
C43 C48 H48B 109.5 . .
H48A C48 H48B 109.5 . .
C43 C48 H48C 109.5 . .
H48A C48 H48C 109.5 . .
H48B C48 H48C 109.5 . .
C44 C49 H49A 109.5 . .
C44 C49 H49B 109.5 . .
H49A C49 H49B 109.5 . .
C44 C49 H49C 109.5 . .
H49A C49 H49C 109.5 . .
H49B C49 H49C 109.5 . .
C45 C50 H50A 109.5 . .
C45 C50 H50B 109.5 . .
H50A C50 H50B 109.5 . .
C45 C50 H50C 109.5 . .
H50A C50 H50C 109.5 . .
H50B C50 H50C 109.5 . .
C46 C51 H51A 109.5 . .
C46 C51 H51B 109.5 . .
H51A C51 H51B 109.5 . .
C46 C51 H51C 109.5 . .
H51A C51 H51C 109.5 . .
H51B C51 H51C 109.5 . .
C47 C52 H52A 109.5 . .
C47 C52 H52B 109.5 . .
H52A C52 H52B 109.5 . .
C47 C52 H52C 109.5 . .
H52A C52 H52C 109.5 . .
H52B C52 H52C 109.5 . .
C54 C53 C57 112.3(19) . .
C54 C53 C58 127(2) . .
C57 C53 C58 120(2) . .
C54 C53 Rh3 67.3(10) . .
C57 C53 Rh3 69.3(11) . .
C58 C53 Rh3 129.4(11) . .
C53 C54 C55 104.7(18) . .
C53 C54 C59 123(2) . .
C55 C54 C59 131(2) . .
C53 C54 Rh3 76.9(11) . .
C55 C54 Rh3 71.5(9) . .
C59 C54 Rh3 126.2(15) . .
C56 C55 C54 110.3(19) . .
C56 C55 C60 124.2(19) . .
C54 C55 C60 125.5(19) . .
C56 C55 Rh3 74.3(13) . .
C54 C55 Rh3 68.2(9) . .
C60 C55 Rh3 122.5(13) . .
C55 C56 C57 104(2) . .
C55 C56 C61 127(3) . .
C57 C56 C61 129(3) . .
C55 C56 Rh3 68.4(11) . .
C57 C56 Rh3 68.4(13) . .
C61 C56 Rh3 122.7(18) . .
C53 C57 C56 107(3) . .
C53 C57 C62 128(3) . .
C56 C57 C62 124(3) . .
C53 C57 Rh3 73.6(12) . .
C56 C57 Rh3 72.8(13) . .
C62 C57 Rh3 126(2) . .
C53 C58 H58A 109.5 . .
C53 C58 H58B 109.5 . .
H58A C58 H58B 109.5 . .
C53 C58 H58C 109.5 . .
H58A C58 H58C 109.5 . .
H58B C58 H58C 109.5 . .
C54 C59 H59A 109.5 . .
C54 C59 H59B 109.5 . .
H59A C59 H59B 109.5 . .
C54 C59 H59C 109.5 . .
H59A C59 H59C 109.5 . .
H59B C59 H59C 109.5 . .
C55 C60 H60A 109.5 . .
C55 C60 H60B 109.5 . .
H60A C60 H60B 109.5 . .
C55 C60 H60C 109.5 . .
H60A C60 H60C 109.5 . .
H60B C60 H60C 109.5 . .
C56 C61 H61A 109.5 . .
C56 C61 H61B 109.5 . .
H61A C61 H61B 109.5 . .
C56 C61 H61C 109.5 . .
H61A C61 H61C 109.5 . .
H61B C61 H61C 109.5 . .
C57 C62 H62A 109.5 . .
C57 C62 H62B 109.5 . .
H62A C62 H62B 109.5 . .
C57 C62 H62C 109.5 . .
H62A C62 H62C 109.5 . .
H62B C62 H62C 109.5 . .
C67 C63 C64 108.0 . .
C67 C63 C68 126.0 . .
C64 C63 C68 126.0 . .
C67 C63 Rh4 72.3(3) . .
C64 C63 Rh4 71.7(3) . .
C68 C63 Rh4 121.7(3) . .
C63 C64 C65 108.0 . .
C63 C64 C69 126.0 . .
C65 C64 C69 126.0 . .
C63 C64 Rh4 70.2(3) . .
C65 C64 Rh4 73.0(3) . .
C69 C64 Rh4 122.5(3) . .
C66 C65 C64 108.0 . .
C66 C65 C70 126.0 . .
C64 C65 C70 126.0 . .
C66 C65 Rh4 71.8(3) . .
C64 C65 Rh4 69.5(3) . .
C70 C65 Rh4 124.3(3) . .
C65 C66 C67 108.0 . .
C65 C66 C71 126.0 . .
C67 C66 C71 126.0 . .
C65 C66 Rh4 71.2(3) . .
C67 C66 Rh4 69.8(3) . .
C71 C66 Rh4 124.6(3) . .
C63 C67 C66 108.0 . .
C63 C67 C72 126.0 . .
C66 C67 C72 126.0 . .
C63 C67 Rh4 69.8(3) . .
C66 C67 Rh4 72.9(3) . .
C72 C67 Rh4 123.0(3) . .
C63 C68 H68A 109.5 . .
C63 C68 H68B 109.5 . .
H68A C68 H68B 109.5 . .
C63 C68 H68C 109.5 . .
H68A C68 H68C 109.5 . .
H68B C68 H68C 109.5 . .
C64 C69 H69A 109.5 . .
C64 C69 H69B 109.5 . .
H69A C69 H69B 109.5 . .
C64 C69 H69C 109.5 . .
H69A C69 H69C 109.5 . .
H69B C69 H69C 109.5 . .
C65 C70 H70A 109.5 . .
C65 C70 H70B 109.5 . .
H70A C70 H70B 109.5 . .
C65 C70 H70C 109.5 . .
H70A C70 H70C 109.5 . .
H70B C70 H70C 109.5 . .
C66 C71 H71A 109.5 . .
C66 C71 H71B 109.5 . .
H71A C71 H71B 109.5 . .
C66 C71 H71C 109.5 . .
H71A C71 H71C 109.5 . .
H71B C71 H71C 109.5 . .
C67 C72 H72A 109.5 . .
C67 C72 H72B 109.5 . .
H72A C72 H72B 109.5 . .
C67 C72 H72C 109.5 . .
H72A C72 H72C 109.5 . .
H72B C72 H72C 109.5 . .
C64' C63' C67' 108.0 . .
C64' C63' C68' 126.0 . .
C67' C63' C68' 126.0 . .
C64' C63' Rh4 68.5(3) . .
C67' C63' Rh4 75.0(3) . .
C68' C63' Rh4 122.2(3) . .
C63' C64' C65' 108.0 . .
C63' C64' C69' 126.0 . .
C65' C64' C69' 126.0 . .
C63' C64' Rh4 72.7(3) . .
C65' C64' Rh4 73.1(3) . .
C69' C64' Rh4 120.0(3) . .
C66' C65' C64' 108.0 . .
C66' C65' C70' 126.0 . .
C64' C65' C70' 126.0 . .
C66' C65' Rh4 74.9(3) . .
C64' C65' Rh4 68.2(3) . .
C70' C65' Rh4 122.5(3) . .
C65' C66' C67' 108.0 . .
C65' C66' C71' 126.0 . .
C67' C66' C71' 126.0 . .
C65' C66' Rh4 67.9(3) . .
C67' C66' Rh4 71.5(3) . .
C71' C66' Rh4 126.1(3) . .
C66' C67' C63' 108.0 . .
C66' C67' C72' 126.0 . .
C63' C67' C72' 126.0 . .
C66' C67' Rh4 71.9(3) . .
C63' C67' Rh4 67.7(3) . .
C72' C67' Rh4 126.0(2) . .
C63' C68' H68D 109.5 . .
C63' C68' H68E 109.5 . .
H68D C68' H68E 109.5 . .
C63' C68' H68F 109.5 . .
H68D C68' H68F 109.5 . .
H68E C68' H68F 109.5 . .
C64' C69' H69D 109.5 . .
C64' C69' H69E 109.5 . .
H69D C69' H69E 109.5 . .
C64' C69' H69F 109.5 . .
H69D C69' H69F 109.5 . .
H69E C69' H69F 109.5 . .
C65' C70' H70D 109.5 . .
C65' C70' H70E 109.5 . .
H70D C70' H70E 109.5 . .
C65' C70' H70F 109.5 . .
H70D C70' H70F 109.5 . .
H70E C70' H70F 109.5 . .
C66' C71' H71D 109.5 . .
C66' C71' H71E 109.5 . .
H71D C71' H71E 109.5 . .
C66' C71' H71F 109.5 . .
H71D C71' H71F 109.5 . .
H71E C71' H71F 109.5 . .
C67' C72' H72D 109.5 . .
C67' C72' H72E 109.5 . .
H72D C72' H72E 109.5 . .
C67' C72' H72F 109.5 . .
H72D C72' H72F 109.5 . .
H72E C72' H72F 109.5 . .
F3 C73 F1 114.2(11) . .
F3 C73 F2 102.9(15) . .
F1 C73 F2 88.9(13) . .
F2 C73 F3' 119.3(15) . .
F2 C73 F1' 93.2(12) . .
F3' C73 F1' 107.6(9) . .
F3 C73 S1 118.4(12) . .
F1 C73 S1 111.7(10) . .
F2 C73 S1 116.8(12) . .
F3' C73 S1 113.8(12) . .
F1' C73 S1 101.5(9) . .
F7 C75 F8 106(3) . .
F7 C75 F9 105(2) . .
F8 C75 F9 100(3) . .
F7 C75 S3 111(2) . .
F8 C75 S3 118.0(19) . .
F9 C75 S3 115(2) . .
F6 C74 F4 110(3) . .
F6 C74 F5 92(2) . .
F4 C74 F5 88(2) . .
F6 C74 S2 123(2) . .
F4 C74 S2 122(2) . .
F5 C74 S2 112(2) . .
F10 O15 S4 106(2) 2 .
F10 O15 O16 138(3) 2 2
S4 O15 O16 52.1(11) . 2
F10 O15 C76 46.1(19) 2 2
S4 O15 C76 63.3(16) . 2
O16 O15 C76 95(2) 2 2
C76 F12 F11 51(3) . 2
O5' S1 O6 142.2(9) . .
O5 S1 O6 127.4(9) . .
O5 S1 O7 111.3(7) . .
O6 S1 O7 101.7(9) . .
O5' S1 O7' 81.0(5) . .
O6 S1 O7' 102.8(9) . .
O5' S1 C73 110.1(8) . .
O5 S1 C73 111.2(7) . .
O6 S1 C73 106.9(9) . .
O7 S1 C73 92.6(6) . .
O7' S1 C73 96.1(6) . .
O9 S2 O10 106(3) . .
O9 S2 O8 107(3) . .
O10 S2 O8 112(3) . .
O9 S2 C74 117(3) . .
O10 S2 C74 112.2(17) . .
O8 S2 C74 102.6(17) . .
O12 S3 O11 107(2) . .
O12 S3 O13 117(2) . .
O11 S3 O13 120(2) . .
O12 S3 C75 106(2) . .
O11 S3 C75 101.4(12) . .
O13 S3 C75 103.0(17) . .
O16 S4 O16 158(3) . 2
O16 S4 O14 38.8(19) . 2
O16 S4 O14 121(3) 2 2
O16 S4 O14 121(3) . .
O16 S4 O14 38.8(19) 2 .
O14 S4 O14 91(4) 2 .
O16 S4 O15 112.2(18) . .
O16 S4 O15 69.3(18) 2 .
O14 S4 O15 92(2) 2 .
O14 S4 O15 93(2) . .
O16 S4 O15 69.3(18) . 2
O16 S4 O15 112.2(18) 2 2
O14 S4 O15 93(2) 2 2
O14 S4 O15 92(2) . 2
O15 S4 O15 173(3) . 2
O16 S4 C76 109(2) . .
O16 S4 C76 91(2) 2 .
O14 S4 C76 148(3) 2 .
O14 S4 C76 115(3) . .
O15 S4 C76 103(2) . .
O15 S4 C76 70(2) 2 .
O16 S4 C76 91(2) . 2
O16 S4 C76 109(2) 2 2
O14 S4 C76 115(3) 2 2
O14 S4 C76 148(3) . 2
O15 S4 C76 70(2) . 2
O15 S4 C76 103(2) 2 2
C76 S4 C76 49(4) . 2
F11 C76 F11 56(4) 2 .
F11 C76 F10 154(3) 2 .
F11 C76 F10 116(4) . .
F11 C76 F12 69(3) 2 .
F11 C76 F12 121(4) . .
F10 C76 F12 103(4) . .
F11 C76 C76 55(3) 2 2
F11 C76 C76 54(3) . 2
F10 C76 C76 145(5) . 2
F12 C76 C76 110(5) . 2
F11 C76 S4 111(3) 2 .
F11 C76 S4 111(3) . .
F10 C76 S4 95(3) . .
F12 C76 S4 107(3) . .
C76 C76 S4 65.6(19) 2 .
F11 C76 O15 154(4) 2 2
F11 C76 O15 112(4) . 2
F10 C76 O15 51(2) . 2
F12 C76 O15 127(4) . 2
C76 C76 O15 99(3) 2 2
S4 C76 O15 47.1(10) . 2
C76 F10 O15 83(2) . 2
F11 F11 C76 62(3) 2 2
F11 F11 C76 62(3) 2 .
C76 F11 C76 71(4) 2 .
F11 F11 F12 118(4) 2 2
C76 F11 F12 60(3) 2 2
C76 F11 F12 115(3) . 2
O16 O14 S4 67.6(17) 2 .
O14 O16 S4 73.6(17) 2 .
O14 O16 O15 108(3) 2 2
S4 O16 O15 58.6(12) . 2

loop_
_geom_bond_atom_site_label_1
_geom_bond_atom_site_label_2
_geom_bond_distance
_geom_bond_site_symmetry_2
Rh1 O1 2.078(11) .
Rh1 C35 2.089(17) .
Rh1 N7 2.112(13) .
Rh1 C33 2.142(16) .
Rh1 C36 2.151(18) .
Rh1 C37 2.156(17) .
Rh1 N3 2.160(13) .
Rh1 C34 2.168(17) .
Rh2 O2 2.082(11) .
Rh2 N4 2.104(10) .
Rh2 N12 2.114(12) 2
Rh2 C44 2.143(15) .
Rh2 C47 2.144(14) .
Rh2 C46 2.179(17) .
Rh2 C45 2.180(15) .
Rh2 C43 2.195(13) .
Rh3 O4 2.063(9) .
Rh3 C54 2.073(17) .
Rh3 N6 2.089(15) .
Rh3 N10 2.093(11) .
Rh3 C55 2.117(15) .
Rh3 C57 2.13(2) .
Rh3 C53 2.188(16) .
Rh3 C56 2.19(2) .
Rh4 O3 2.067(10) .
Rh4 C64' 2.112(9) .
Rh4 N1 2.119(13) 2
Rh4 N9 2.127(12) .
Rh4 C63 2.130(10) .
Rh4 C64 2.149(9) .
Rh4 C67 2.161(10) .
Rh4 C63' 2.168(10) .
Rh4 C65' 2.176(9) .
Rh4 C65 2.194(9) .
Rh4 C66 2.201(9) .
Rh4 C67' 2.263(9) .
N1 C5 1.32(2) .
N1 C1 1.35(2) .
N1 Rh4 2.119(13) 2
N2 C6 1.311(19) .
N2 N3 1.403(17) .
N3 C7 1.26(2) .
N4 C8 1.296(18) .
N4 N5 1.411(18) .
N5 C9 1.287(19) .
N6 C10 1.35(2) .
N6 C14 1.38(2) .
N7 C17 1.30(2) .
N7 C21 1.37(2) .
N8 C22 1.30(2) .
N8 N9 1.439(17) .
N9 C23 1.29(2) .
N10 C24 1.318(18) .
N10 N11 1.405(17) .
N11 C25 1.256(19) .
N12 C26 1.36(2) .
N12 C30 1.419(18) .
N12 Rh2 2.113(12) 2
O1 C6 1.303(18) .
O2 C9 1.344(16) .
O3 C22 1.272(18) .
O4 C25 1.330(16) .
C1 C2 1.36(2) .
C1 H1 0.9500 .
C2 C3 1.40(2) .
C2 H2 0.9500 .
C3 C4 1.39(2) .
C3 C6 1.46(2) .
C4 C5 1.33(2) .
C4 H4 0.9500 .
C5 H5 0.9500 .
C7 C8 1.47(2) .
C7 C15 1.50(2) .
C8 C16 1.49(2) .
C9 C12 1.47(2) .
C10 C11 1.39(2) .
C10 H10 0.9500 .
C11 C12 1.38(2) .
C11 H11 0.9500 .
C12 C13 1.39(2) .
C13 C14 1.36(2) .
C13 H13 0.9500 .
C14 H14 0.9500 .
C15 H15A 0.9800 .
C15 H15B 0.9800 .
C15 H15C 0.9800 .
C16 H16A 0.9800 .
C16 H16B 0.9800 .
C16 H16C 0.9800 .
C17 C18 1.44(2) .
C17 H17 0.9500 .
C18 C19 1.45(2) .
C18 H18 0.9500 .
C19 C20 1.43(2) .
C19 C22 1.46(2) .
C20 C21 1.40(3) .
C20 H20 0.9500 .
C21 H21 0.9500 .
C23 C31 1.46(2) .
C23 C24 1.53(2) .
C24 C32 1.47(2) .
C25 C28 1.49(2) .
C26 C27 1.34(2) .
C26 H26 0.9500 .
C27 C28 1.39(2) .
C27 H27 0.9500 .
C28 C29 1.35(2) .
C29 C30 1.34(2) .
C29 H29 0.9500 .
C30 H30 0.9500 .
C31 H31A 0.9800 .
C31 H31B 0.9800 .
C31 H31C 0.9800 .
C32 H32A 0.9800 .
C32 H32B 0.9800 .
C32 H32C 0.9800 .
C33 C37 1.37(3) .
C33 C34 1.39(3) .
C33 C38 1.56(3) .
C34 C35 1.48(3) .
C34 C39 1.53(3) .
C35 C36 1.436(18) .
C35 C40 1.44(3) .
C36 C37 1.42(3) .
C36 C41 1.54(3) .
C37 C42 1.50(3) .
C38 H38A 0.9800 .
C38 H38B 0.9800 .
C38 H38C 0.9800 .
C39 H39A 0.9800 .
C39 H39B 0.9800 .
C39 H39C 0.9800 .
C40 H40A 0.9800 .
C40 H40B 0.9800 .
C40 H40C 0.9800 .
C41 H41A 0.9800 .
C41 H41B 0.9800 .
C41 H41C 0.9800 .
C42 H42A 0.9800 .
C42 H42B 0.9800 .
C42 H42C 0.9800 .
C43 C47 1.42(2) .
C43 C44 1.47(3) .
C43 C48 1.53(2) .
C44 C49 1.46(3) .
C44 C45 1.47(2) .
C45 C50 1.41(3) .
C45 C46 1.42(3) .
C46 C47 1.48(2) .
C46 C51 1.48(2) .
C47 C52 1.46(3) .
C48 H48A 0.9800 .
C48 H48B 0.9800 .
C48 H48C 0.9800 .
C49 H49A 0.9800 .
C49 H49B 0.9800 .
C49 H49C 0.9800 .
C50 H50A 0.9800 .
C50 H50B 0.9800 .
C50 H50C 0.9800 .
C51 H51A 0.9800 .
C51 H51B 0.9800 .
C51 H51C 0.9800 .
C52 H52A 0.9800 .
C52 H52B 0.9800 .
C52 H52C 0.9800 .
C53 C54 1.31(3) .
C53 C57 1.38(3) .
C53 C58 1.52(3) .
C54 C55 1.443(17) .
C54 C59 1.45(3) .
C55 C56 1.38(3) .
C55 C60 1.52(3) .
C56 C57 1.44(4) .
C56 C61 1.55(4) .
C57 C62 1.56(4) .
C58 H58A 0.9800 .
C58 H58B 0.9800 .
C58 H58C 0.9800 .
C59 H59A 0.9800 .
C59 H59B 0.9800 .
C59 H59C 0.9800 .
C60 H60A 0.9800 .
C60 H60B 0.9800 .
C60 H60C 0.9800 .
C61 H61A 0.9800 .
C61 H61B 0.9800 .
C61 H61C 0.9800 .
C62 H62A 0.9800 .
C62 H62B 0.9800 .
C62 H62C 0.9800 .
C77 O17 1.39(3) .
C63 C67 1.3963 .
C63 C64 1.3963 .
C63 C68 1.4841 .
C64 C65 1.3963 .
C64 C69 1.4845 .
C65 C66 1.3963 .
C65 C70 1.4844 .
C66 C67 1.3965 .
C66 C71 1.4843 .
C67 C72 1.4845 .
C68 H68A 0.9800 .
C68 H68B 0.9800 .
C68 H68C 0.9800 .
C69 H69A 0.9800 .
C69 H69B 0.9800 .
C69 H69C 0.9800 .
C70 H70A 0.9800 .
C70 H70B 0.9800 .
C70 H70C 0.9800 .
C71 H71A 0.9800 .
C71 H71B 0.9800 .
C71 H71C 0.9800 .
C72 H72A 0.9800 .
C72 H72B 0.9800 .
C72 H72C 0.9800 .
F1 C73 1.358(13) .
F3 C73 1.243(13) .
O5 S1 1.335(10) .
O7 S1 1.553(10) .
C63' C64' 1.4210 .
C63' C67' 1.4214 .
C63' C68' 1.5106 .
C64' C65' 1.4212 .
C64' C69' 1.5109 .
C65' C66' 1.4209 .
C65' C70' 1.5109 .
C66' C67' 1.4213 .
C66' C71' 1.5109 .
C67' C72' 1.5107 .
C68' H68D 0.9800 .
C68' H68E 0.9800 .
C68' H68F 0.9800 .
C69' H69D 0.9800 .
C69' H69E 0.9800 .
C69' H69F 0.9800 .
C70' H70D 0.9800 .
C70' H70E 0.9800 .
C70' H70F 0.9800 .
C71' H71D 0.9800 .
C71' H71E 0.9800 .
C71' H71F 0.9800 .
C72' H72D 0.9800 .
C72' H72E 0.9800 .
C72' H72F 0.9800 .
F1' C73 1.503(12) .
F3' C73 1.391(14) .
O5' S1 1.332(10) .
O7' S1 1.684(10) .
C73 F2 1.36(2) .
C73 S1 1.743(18) .
C75 F7 1.29(3) .
C75 F8 1.30(3) .
C75 F9 1.31(3) .
C75 S3 1.80(3) .
C74 F6 1.319(18) .
C74 F4 1.326(18) .
C74 F5 1.375(18) .
C74 S2 1.64(3) .
C79 O21 1.394(19) .
C78 O18 1.36(4) .
O15 F10 1.47(5) 2
O15 S4 1.476(17) .
O15 O16 1.62(4) 2
O15 C76 1.89(5) 2
F12 C76 1.41(6) .
F12 F11 1.52(5) 2
O6 S1 1.373(14) .
O8 S2 1.47(3) .
O9 S2 1.35(3) .
O10 S2 1.41(3) .
O11 S3 1.401(16) .
O12 S3 1.396(18) .
O13 S3 1.440(18) .
S4 O16 1.365(15) .
S4 O16 1.365(15) 2
S4 O14 1.416(18) 2
S4 O14 1.416(18) .
S4 O15 1.477(17) 2
S4 C76 1.800(19) .
S4 C76 1.800(19) 2
C76 F11 1.28(5) 2
C76 F11 1.28(6) .
C76 F10 1.37(6) .
C76 C76 1.48(11) 2
C76 O15 1.89(5) 2
F10 O15 1.47(5) 2
F11 F11 1.21(6) 2
F11 C76 1.28(5) 2
F11 F12 1.52(5) 2
O14 O16 0.92(4) 2
O16 O14 0.92(4) 2
O16 O15 1.62(4) 2

loop_
_platon_squeeze_void_nr
_platon_squeeze_void_average_x
_platon_squeeze_void_average_y
_platon_squeeze_void_average_z
_platon_squeeze_void_volume
_platon_squeeze_void_count_electrons
1 0.795 0.099 0.250 778.0 295.6
2 0.791 -0.099 0.750 778.5 293.7
3 0.819 0.184 0.519 16.4 4.1
4 0.181 0.184 0.981 16.4 1.9
5 0.000 0.179 0.750 7.2 -0.2
6 0.432 0.401 0.750 778.5 293.7
7 0.319 0.316 0.019 16.4 4.2
8 0.681 0.316 0.481 16.4 2.9
9 0.500 0.321 0.250 7.2 -0.2
10 0.500 0.599 0.250 778.1 295.5
11 0.319 0.684 0.519 16.4 4.1
12 0.681 0.684 0.981 16.4 1.9
13 0.500 0.679 0.750 7.2 -0.2
14 0.819 0.816 0.019 16.4 4.2
15 0.181 0.816 0.481 16.4 2.9
16 0.000 0.821 0.250 7.2 -0.2
